data_4106199
loop_
_publ_author_name
'Ayumi Takaoka'
'Neal P. Mankad'
'Jonas C. Peters'

_publ_contact_author 'Jonas C. Peters'
_publ_contact_author_email jpeters@caltech.edu
_publ_section_title
;
 Dinitrogen Complexes of Sulfur-Ligated Iron
;
_journal_name_full 'Journal of the American Chemical Society'
_journal_page_first 8440
_journal_page_last 8443
_journal_paper_doi 10.1021/ja2020907
_journal_volume 133
_journal_year 2011
_chemical_formula_sum 'C58 H80 Fe N2 P S2 Si'
_chemical_formula_weight 984.27
_chemical_name_common '[SiPiprSAd2]Fe(H)(N2)'
_space_group_IT_number 2
_symmetry_cell_setting triclinic
_symmetry_space_group_name_Hall '-P 1'
_symmetry_space_group_name_H-M 'P -1'
_atom_sites_solution_hydrogens geom
_atom_sites_solution_primary direct
_atom_sites_solution_secondary difmap
_audit_creation_method SHELXL-97
_cell_angle_alpha 93.7520(10)
_cell_angle_beta 105.5900(10)
_cell_angle_gamma 91.5850(10)
_cell_formula_units_Z 2
_cell_length_a 11.0806(5)
_cell_length_b 13.0186(6)
_cell_length_c 19.1039(8)
_cell_measurement_reflns_used 9104
_cell_measurement_temperature 100(2)
_cell_measurement_theta_max 31.45
_cell_measurement_theta_min 2.22
_cell_volume 2645.8(2)
_computing_cell_refinement 'SAINT-Plus v7.66A (Bruker-AXS, 2009)'
_computing_data_collection 'APEX2 v2009.7-0 (Bruker-AXS, 2009)'
_computing_data_reduction 'SAINT-Plus v7.66A (Bruker-AXS, 2009)'
_computing_structure_refinement 'SHELXL-97 (Sheldrick, 1997)'
_computing_structure_solution 'SHELXS-97 (Sheldrick, 1990)'
_diffrn_ambient_temperature 100(2)
_diffrn_detector_area_resol_mean 8.3
_diffrn_measured_fraction_theta_full 0.994
_diffrn_measured_fraction_theta_max 0.994
_diffrn_measurement_device_type 'Bruker KAPPA APEX II'
_diffrn_measurement_method '\w and \f scans'
_diffrn_radiation_monochromator graphite
_diffrn_radiation_source 'fine-focus sealed tube'
_diffrn_radiation_type MoK\a
_diffrn_radiation_wavelength 0.71073
_diffrn_reflns_av_R_equivalents 0.0660
_diffrn_reflns_av_sigmaI/netI 0.0731
_diffrn_reflns_limit_h_max 15
_diffrn_reflns_limit_h_min -15
_diffrn_reflns_limit_k_max 18
_diffrn_reflns_limit_k_min -18
_diffrn_reflns_limit_l_max 26
_diffrn_reflns_limit_l_min -27
_diffrn_reflns_number 58590
_diffrn_reflns_theta_full 30.51
_diffrn_reflns_theta_max 30.51
_diffrn_reflns_theta_min 2.22
_diffrn_standards_decay_% 0
_diffrn_standards_interval_count 0
_diffrn_standards_interval_time 0
_diffrn_standards_number 0
_exptl_absorpt_coefficient_mu 0.456
_exptl_absorpt_correction_T_max 0.9516
_exptl_absorpt_correction_T_min 0.9104
_exptl_absorpt_correction_type multi-scan
_exptl_absorpt_process_details 'SADABS v2008/1 (Bruker-AXS, 2008)'
_exptl_crystal_colour orange
_exptl_crystal_density_diffrn 1.235
_exptl_crystal_description plate
_exptl_crystal_F_000 1058
_exptl_crystal_size_max 0.21
_exptl_crystal_size_mid 0.19
_exptl_crystal_size_min 0.11
_refine_diff_density_max 0.931
_refine_diff_density_min -0.418
_refine_diff_density_rms 0.090
_refine_ls_extinction_method none
_refine_ls_goodness_of_fit_ref 1.161
_refine_ls_hydrogen_treatment mixed
_refine_ls_matrix_type full
_refine_ls_number_parameters 654
_refine_ls_number_reflns 16055
_refine_ls_number_restraints 81
_refine_ls_restrained_S_all 1.160
_refine_ls_R_factor_all 0.0926
_refine_ls_R_factor_gt 0.0579
_refine_ls_shift/su_max 0.021
_refine_ls_shift/su_mean 0.001
_refine_ls_structure_factor_coef Fsqd
_refine_ls_weighting_details 'calc w=1/[\s^2^(Fo^2^)+(0.0601P)^2^+1.8188P] where P=(Fo^2^+2Fc^2^)/3'
_refine_ls_weighting_scheme calc
_refine_ls_wR_factor_gt 0.1453
_refine_ls_wR_factor_ref 0.1598
_reflns_number_gt 11199
_reflns_number_total 16055
_reflns_threshold_expression >2sigma(I)
_cod_data_source_file ja2020907_si_001_5.cif
_cod_data_source_block ayt09
_cod_database_code 4106199

loop_
_symmetry_equiv_pos_as_xyz
'x, y, z'
'-x, -y, -z'

loop_
_atom_site_label
_atom_site_type_symbol
_atom_site_fract_x
_atom_site_fract_y
_atom_site_fract_z
_atom_site_U_iso_or_equiv
_atom_site_adp_type
_atom_site_occupancy
_atom_site_symmetry_multiplicity
_atom_site_calc_flag
_atom_site_refinement_flags
_atom_site_disorder_assembly
_atom_site_disorder_group
Fe Fe 0.80483(3) 0.40447(3) 0.219864(19) 0.01446(9) Uani 1 1 d . . .
H1 H 0.817(3) 0.390(2) 0.1460(16) 0.017 Uiso 1 1 d . . .
S2 S 0.67423(6) 0.26079(5) 0.18061(3) 0.01591(13) Uani 1 1 d . . .
S1 S 0.82841(6) 0.41810(5) 0.34352(3) 0.01595(13) Uani 1 1 d . . .
P P 0.95165(6) 0.51256(5) 0.20860(4) 0.01608(13) Uani 1 1 d . . .
Si Si 0.95847(6) 0.29558(5) 0.24090(4) 0.01603(14) Uani 1 1 d . . .
N1 N 0.6825(2) 0.49830(17) 0.20258(12) 0.0184(4) Uani 1 1 d . . .
C31 C 0.5776(2) 0.3924(2) 0.32864(14) 0.0175(5) Uani 1 1 d . . .
H31A H 0.5685 0.3680 0.2772 0.021 Uiso 1 1 calc R . .
H31B H 0.5778 0.4686 0.3320 0.021 Uiso 1 1 calc R . .
C25 C 0.7016(2) 0.3568(2) 0.37729(14) 0.0169(5) Uani 1 1 d . . .
C30 C 0.7034(2) 0.2387(2) 0.37205(15) 0.0197(5) Uani 1 1 d . . .
H30A H 0.7831 0.2166 0.4037 0.024 Uiso 1 1 calc R . .
H30B H 0.6968 0.2127 0.3212 0.024 Uiso 1 1 calc R . .
C6 C 1.0893(2) 0.4466(2) 0.19434(14) 0.0184(5) Uani 1 1 d . . .
C13 C 0.8951(2) 0.1585(2) 0.21360(14) 0.0175(5) Uani 1 1 d . . .
C7 C 1.0276(2) 0.2959(2) 0.34333(14) 0.0179(5) Uani 1 1 d . . .
C32 C 0.4673(2) 0.3482(2) 0.35392(15) 0.0217(5) Uani 1 1 d . . .
H32 H 0.3865 0.3707 0.3222 0.026 Uiso 1 1 calc R . .
C27 C 0.6045(3) 0.3516(2) 0.48160(15) 0.0233(6) Uani 1 1 d . . .
H27 H 0.6132 0.3767 0.5334 0.028 Uiso 1 1 calc R . .
C35 C 0.6102(2) 0.2482(2) 0.07832(14) 0.0172(5) Uani 1 1 d . . .
C36 C 0.7108(2) 0.2239(2) 0.03909(14) 0.0197(5) Uani 1 1 d . . .
H36A H 0.7469 0.1571 0.0530 0.024 Uiso 1 1 calc R . .
H36B H 0.7792 0.2781 0.0533 0.024 Uiso 1 1 calc R . .
C18 C 0.7644(2) 0.1468(2) 0.19503(13) 0.0179(5) Uani 1 1 d . . .
N2 N 0.6108(2) 0.55808(19) 0.19336(13) 0.0252(5) Uani 1 1 d . . .
C1 C 1.0912(2) 0.3407(2) 0.20406(14) 0.0188(5) Uani 1 1 d . . .
C12 C 0.9664(2) 0.3521(2) 0.38754(14) 0.0172(5) Uani 1 1 d . . .
C44 C 0.5938(3) 0.3224(2) -0.06528(15) 0.0262(6) Uani 1 1 d . . .
H44A H 0.6603 0.3781 -0.0519 0.031 Uiso 1 1 calc R . .
H44B H 0.5564 0.3194 -0.1187 0.031 Uiso 1 1 calc R . .
C40 C 0.5064(2) 0.1618(2) 0.05695(14) 0.0201(5) Uani 1 1 d . . .
H40A H 0.5426 0.0951 0.0710 0.024 Uiso 1 1 calc R . .
H40B H 0.4419 0.1757 0.0830 0.024 Uiso 1 1 calc R . .
C41 C 0.5524(3) 0.3510(2) 0.05672(14) 0.0202(5) Uani 1 1 d . . .
H41A H 0.6181 0.4073 0.0710 0.024 Uiso 1 1 calc R . .
H41B H 0.4877 0.3659 0.0825 0.024 Uiso 1 1 calc R . .
C9 C 1.1861(3) 0.2576(2) 0.45297(16) 0.0244(6) Uani 1 1 d . . .
H9 H 1.2597 0.2234 0.4751 0.029 Uiso 1 1 calc R . .
C19 C 1.0250(3) 0.6178(2) 0.27900(15) 0.0221(5) Uani 1 1 d . . .
H19 H 1.0776 0.6634 0.2576 0.027 Uiso 1 1 calc R . .
C22 C 0.8952(3) 0.5868(2) 0.12563(15) 0.0234(6) Uani 1 1 d . . .
H22 H 0.8080 0.6057 0.1248 0.028 Uiso 1 1 calc R . .
C10 C 1.1260(3) 0.3166(2) 0.49579(15) 0.0244(6) Uani 1 1 d . . .
H10 H 1.1596 0.3239 0.5472 0.029 Uiso 1 1 calc R . .
C11 C 1.0171(2) 0.3646(2) 0.46327(15) 0.0218(5) Uani 1 1 d . . .
H11 H 0.9769 0.4059 0.4923 0.026 Uiso 1 1 calc R . .
C39 C 0.4464(3) 0.1562(2) -0.02553(15) 0.0231(6) Uani 1 1 d . . .
H39 H 0.3792 0.0999 -0.0394 0.028 Uiso 1 1 calc R . .
C29 C 0.5920(3) 0.1949(2) 0.39637(15) 0.0223(5) Uani 1 1 d . . .
H29 H 0.5914 0.1179 0.3925 0.027 Uiso 1 1 calc R . .
C2 C 1.1911(2) 0.2854(2) 0.19184(15) 0.0216(5) Uani 1 1 d . . .
H2 H 1.1928 0.2135 0.1976 0.026 Uiso 1 1 calc R . .
C3 C 1.2885(3) 0.3350(2) 0.17125(15) 0.0247(6) Uani 1 1 d . . .
H3 H 1.3552 0.2966 0.1622 0.030 Uiso 1 1 calc R . .
C17 C 0.7027(3) 0.0503(2) 0.19072(14) 0.0216(5) Uani 1 1 d . . .
H17 H 0.6140 0.0446 0.1811 0.026 Uiso 1 1 calc R . .
C14 C 0.9629(3) 0.0684(2) 0.22364(15) 0.0234(6) Uani 1 1 d . . .
H14 H 1.0520 0.0737 0.2358 0.028 Uiso 1 1 calc R . .
C42 C 0.4929(3) 0.3454(2) -0.02608(15) 0.0239(6) Uani 1 1 d . . .
H42 H 0.4561 0.4128 -0.0401 0.029 Uiso 1 1 calc R . .
C5 C 1.1893(3) 0.4970(2) 0.17615(16) 0.0238(6) Uani 1 1 d . . .
C28 C 0.6047(3) 0.2340(2) 0.47560(16) 0.0257(6) Uani 1 1 d . . .
H28A H 0.5340 0.2051 0.4918 0.031 Uiso 1 1 calc R . .
H28B H 0.6838 0.2111 0.5075 0.031 Uiso 1 1 calc R . .
C37 C 0.6507(3) 0.2191(2) -0.04378(15) 0.0224(5) Uani 1 1 d . . .
H37 H 0.7162 0.2042 -0.0698 0.027 Uiso 1 1 calc R . .
C34 C 0.4810(3) 0.3874(2) 0.43298(15) 0.0240(6) Uani 1 1 d . . .
H34A H 0.4095 0.3602 0.4492 0.029 Uiso 1 1 calc R . .
H34B H 0.4810 0.4636 0.4370 0.029 Uiso 1 1 calc R . .
C43 C 0.3889(3) 0.2594(2) -0.04715(16) 0.0273(6) Uani 1 1 d . . .
H43A H 0.3237 0.2744 -0.0218 0.033 Uiso 1 1 calc R . .
H43B H 0.3491 0.2558 -0.1003 0.033 Uiso 1 1 calc R . .
C26 C 0.7153(3) 0.3966(2) 0.45687(14) 0.0221(5) Uani 1 1 d . . .
C16 C 0.7728(3) -0.0370(2) 0.20071(16) 0.0276(6) Uani 1 1 d . . .
H16 H 0.7318 -0.1030 0.1970 0.033 Uiso 1 1 calc R . .
C8 C 1.1378(2) 0.2492(2) 0.37753(15) 0.0213(5) Uani 1 1 d . . .
H8 H 1.1808 0.2107 0.3486 0.026 Uiso 1 1 calc R . .
C38 C 0.5471(3) 0.1337(2) -0.06551(15) 0.0251(6) Uani 1 1 d . . .
H38A H 0.5832 0.0665 -0.0526 0.030 Uiso 1 1 calc R . .
H38B H 0.5089 0.1299 -0.1188 0.030 Uiso 1 1 calc R . .
C33 C 0.4687(3) 0.2306(2) 0.34770(16) 0.0233(6) Uani 1 1 d . . .
H33A H 0.4598 0.2057 0.2964 0.028 Uiso 1 1 calc R . .
H33B H 0.3970 0.2011 0.3627 0.028 Uiso 1 1 calc R . .
C15 C 0.9024(3) -0.0279(2) 0.21613(16) 0.0274(6) Uani 1 1 d . . .
H15 H 0.9499 -0.0880 0.2216 0.033 Uiso 1 1 calc R . .
C4 C 1.2877(3) 0.4403(2) 0.16404(16) 0.0257(6) Uani 1 1 d . . .
H4 H 1.3545 0.4739 0.1508 0.031 Uiso 1 1 calc R . .
C20 C 1.1103(3) 0.5787(2) 0.34783(16) 0.0295(6) Uani 1 1 d . . .
H20A H 1.1535 0.6374 0.3806 0.044 Uiso 1 1 calc R . .
H20B H 1.1724 0.5346 0.3347 0.044 Uiso 1 1 calc R . .
H20C H 1.0598 0.5388 0.3724 0.044 Uiso 1 1 calc R . .
C21 C 0.9227(3) 0.6830(2) 0.29730(18) 0.0317(7) Uani 1 1 d . . .
H21A H 0.8733 0.6416 0.3217 0.048 Uiso 1 1 calc R . .
H21B H 0.8677 0.7057 0.2523 0.048 Uiso 1 1 calc R . .
H21C H 0.9618 0.7434 0.3296 0.048 Uiso 1 1 calc R . .
C23 C 0.9653(3) 0.6873(3) 0.12140(19) 0.0370(8) Uani 1 1 d . . .
H23A H 1.0499 0.6728 0.1179 0.056 Uiso 1 1 calc R . .
H23B H 0.9711 0.7326 0.1653 0.056 Uiso 1 1 calc R . .
H23C H 0.9202 0.7211 0.0783 0.056 Uiso 1 1 calc R . .
C24 C 0.8829(4) 0.5201(3) 0.05524(16) 0.0374(8) Uani 1 1 d . . .
H24A H 0.8464 0.5598 0.0134 0.056 Uiso 1 1 calc R . .
H24B H 0.8284 0.4591 0.0539 0.056 Uiso 1 1 calc R . .
H24C H 0.9660 0.4986 0.0531 0.056 Uiso 1 1 calc R . .
C101 C 0.783(3) -0.023(3) -0.1110(15) 0.064(9) Uani 0.232(6) 1 d PDU A 1
H10A H 0.7449 -0.0924 -0.1274 0.097 Uiso 0.232(6) 1 calc PR A 1
H10B H 0.7937 0.0118 -0.1531 0.097 Uiso 0.232(6) 1 calc PR A 1
H10C H 0.7292 0.0164 -0.0874 0.097 Uiso 0.232(6) 1 calc PR A 1
C102 C 0.8956(15) -0.0305(11) -0.0635(7) 0.064(3) Uani 0.464(12) 1 d PDU . 1
H102 H 0.9344 -0.0493 -0.1039 0.076 Uiso 0.464(12) 1 calc PR A 1
C103 C 1.026(3) 0.9169(19) 0.0458(18) 0.082(8) Uani 0.464(12) 1 d PU . 1
C104 C 0.9469(10) -0.1042(7) -0.0280(5) 0.053(3) Uani 0.464(12) 1 d PDU . 1
C201 C 0.7843(19) -0.025(2) -0.1126(15) 0.063(8) Uani 0.268(6) 1 d PDU A 2
H20D H 0.7361 -0.0898 -0.1148 0.094 Uiso 0.268(6) 1 calc PR A 2
H20E H 0.8276 -0.0281 -0.1511 0.094 Uiso 0.268(6) 1 calc PR A 2
H20F H 0.7272 0.0321 -0.1195 0.094 Uiso 0.268(6) 1 calc PR A 2
C202 C 0.8684(11) -0.0095(11) -0.0478(6) 0.063(3) Uani 0.536(12) 1 d PDU . 2
H202 H 0.8137 0.0352 -0.0261 0.075 Uiso 0.536(12) 1 calc PR A 2
C203 C 1.047(2) 0.9247(16) 0.0522(11) 0.058(5) Uani 0.536(12) 1 d PU . 2
H20G H 1.0505 0.9191 0.1042 0.070 Uiso 0.536(12) 1 calc PR A 2
H20H H 1.0779 0.8602 0.0346 0.070 Uiso 0.536(12) 1 calc PR A 2
C204 C 0.8933(12) -0.0684(8) 0.0053(7) 0.084(4) Uani 0.536(12) 1 d PDU . 2
H20I H 0.8603 -0.1390 -0.0142 0.101 Uiso 0.536(12) 1 calc PR A 2
H20J H 0.8464 -0.0449 0.0404 0.101 Uiso 0.536(12) 1 calc PR A 2
C45 C 0.322(2) 0.9472(17) 0.2570(11) 0.062(5) Uani 0.41(5) 1 d P B 1
H45A H 0.2345 0.9197 0.2427 0.093 Uiso 0.41(5) 1 calc PR B 1
H45B H 0.3400 0.9799 0.2160 0.093 Uiso 0.41(5) 1 calc PR B 1
H45C H 0.3337 0.9983 0.2986 0.093 Uiso 0.41(5) 1 calc PR B 1
C45B C 0.3267(13) 0.9560(9) 0.298(3) 0.112(13) Uani 0.59(5) 1 d P B 2
H45D H 0.3418 1.0164 0.2731 0.169 Uiso 0.59(5) 1 calc PR B 2
H45E H 0.3521 0.9732 0.3510 0.169 Uiso 0.59(5) 1 calc PR B 2
H45F H 0.2372 0.9352 0.2825 0.169 Uiso 0.59(5) 1 calc PR B 2
C46 C 0.4082(4) 0.8611(3) 0.2781(3) 0.0592(12) Uani 1 1 d . . .
H46 H 0.4190 0.8333 0.2302 0.071 Uiso 1 1 calc R B 1
C47 C 0.3572(3) 0.7679(3) 0.3061(2) 0.0453(9) Uani 1 1 d . B .
H47A H 0.3489 0.7867 0.3556 0.054 Uiso 1 1 calc R . .
H47B H 0.2725 0.7479 0.2742 0.054 Uiso 1 1 calc R . .
C48 C 0.4388(3) 0.6768(3) 0.30917(19) 0.0363(7) Uani 1 1 d . . .
H48A H 0.4044 0.6203 0.3314 0.044 Uiso 1 1 calc R B .
H48B H 0.4385 0.6518 0.2591 0.044 Uiso 1 1 calc R . .
C49 C 0.5709(3) 0.7056(3) 0.3530(2) 0.0433(9) Uani 1 1 d . B .
H49A H 0.5720 0.7221 0.4045 0.052 Uiso 1 1 calc R . .
H49B H 0.6237 0.6458 0.3512 0.052 Uiso 1 1 calc R . .
C50 C 0.6255(3) 0.7955(3) 0.3259(3) 0.0470(10) Uani 1 1 d . . .
H50A H 0.6337 0.7765 0.2764 0.056 Uiso 1 1 calc R B .
H50B H 0.7104 0.8140 0.3582 0.056 Uiso 1 1 calc R . .
C51 C 0.5439(4) 0.8880(3) 0.3234(3) 0.0553(11) Uani 1 1 d . B .
H51A H 0.5795 0.9448 0.3020 0.066 Uiso 1 1 calc R . .
H51B H 0.5441 0.9122 0.3737 0.066 Uiso 1 1 calc R . .
C301 C 0.1377(8) 0.9481(6) 0.4017(4) 0.0451(18) Uani 0.50 1 d P . .
H30C H 0.1547 1.0195 0.3926 0.068 Uiso 0.50 1 calc PR . .
H30D H 0.0930 0.9097 0.3557 0.068 Uiso 0.50 1 calc PR . .
H30E H 0.2170 0.9159 0.4225 0.068 Uiso 0.50 1 calc PR . .
C302 C 1.0634(4) -0.0534(3) 0.4508(2) 0.0465(9) Uani 1 1 d . . .
H302 H 1.0425 -0.1269 0.4572 0.056 Uiso 1 1 calc R . .
C303 C 0.9409(4) 0.0000(3) 0.4214(2) 0.0493(10) Uani 1 1 d . . .
H30F H 0.9599 0.0712 0.4109 0.059 Uiso 1 1 calc R . .
H30G H 0.8920 -0.0374 0.3752 0.059 Uiso 1 1 calc R . .
C304 C 1.1363(3) -0.0028(3) 0.5240(2) 0.0456(9) Uani 1 1 d . . .
H30H H 1.1631 0.0684 0.5179 0.055 Uiso 1 1 calc R . .
H30I H 1.2126 -0.0412 0.5432 0.055 Uiso 1 1 calc R . .

loop_
_atom_site_aniso_label
_atom_site_aniso_U_11
_atom_site_aniso_U_22
_atom_site_aniso_U_33
_atom_site_aniso_U_23
_atom_site_aniso_U_13
_atom_site_aniso_U_12
Fe 0.01376(17) 0.01601(17) 0.01293(17) 0.00152(13) 0.00248(13) -0.00037(13)
S2 0.0161(3) 0.0172(3) 0.0136(3) 0.0007(2) 0.0029(2) -0.0011(2)
S1 0.0156(3) 0.0175(3) 0.0140(3) 0.0014(2) 0.0029(2) 0.0004(2)
P 0.0157(3) 0.0168(3) 0.0154(3) 0.0022(2) 0.0036(2) -0.0013(2)
Si 0.0151(3) 0.0171(3) 0.0158(3) 0.0020(3) 0.0039(3) 0.0007(3)
N1 0.0207(11) 0.0197(11) 0.0142(10) 0.0010(8) 0.0041(8) -0.0033(9)
C31 0.0173(12) 0.0185(12) 0.0166(12) 0.0033(10) 0.0039(10) 0.0023(9)
C25 0.0168(11) 0.0198(12) 0.0144(11) 0.0019(9) 0.0046(9) 0.0004(9)
C30 0.0189(12) 0.0214(13) 0.0195(13) 0.0033(10) 0.0060(10) 0.0033(10)
C6 0.0155(11) 0.0240(13) 0.0156(12) 0.0030(10) 0.0035(9) -0.0001(10)
C13 0.0195(12) 0.0185(12) 0.0138(11) 0.0015(9) 0.0030(10) 0.0012(10)
C7 0.0155(11) 0.0180(12) 0.0194(12) 0.0035(10) 0.0034(10) -0.0026(9)
C32 0.0170(12) 0.0278(14) 0.0206(13) 0.0021(11) 0.0055(10) 0.0021(10)
C27 0.0243(13) 0.0312(15) 0.0160(12) -0.0005(11) 0.0087(11) 0.0025(11)
C35 0.0188(12) 0.0178(12) 0.0139(11) 0.0012(9) 0.0026(9) -0.0001(9)
C36 0.0201(12) 0.0227(13) 0.0161(12) 0.0007(10) 0.0046(10) 0.0019(10)
C18 0.0221(12) 0.0189(12) 0.0122(11) 0.0017(9) 0.0034(10) 0.0010(10)
N2 0.0271(12) 0.0258(12) 0.0226(12) 0.0046(10) 0.0054(10) 0.0056(10)
C1 0.0159(11) 0.0240(13) 0.0158(12) 0.0006(10) 0.0033(10) -0.0002(10)
C12 0.0130(11) 0.0206(12) 0.0168(12) 0.0046(10) 0.0015(9) -0.0026(9)
C44 0.0337(16) 0.0293(15) 0.0128(12) 0.0027(11) 0.0014(11) -0.0015(12)
C40 0.0203(12) 0.0200(12) 0.0177(12) -0.0006(10) 0.0021(10) -0.0021(10)
C41 0.0217(13) 0.0197(12) 0.0169(12) 0.0000(10) 0.0016(10) 0.0035(10)
C9 0.0153(12) 0.0311(15) 0.0250(14) 0.0110(12) 0.0004(11) 0.0005(11)
C19 0.0256(14) 0.0196(13) 0.0204(13) -0.0012(10) 0.0067(11) -0.0084(10)
C22 0.0225(13) 0.0261(14) 0.0219(13) 0.0092(11) 0.0048(11) 0.0000(11)
C10 0.0196(13) 0.0340(15) 0.0168(13) 0.0082(11) -0.0010(10) -0.0035(11)
C11 0.0199(12) 0.0263(14) 0.0183(13) 0.0023(11) 0.0040(10) -0.0030(11)
C39 0.0236(13) 0.0219(13) 0.0188(13) -0.0026(10) -0.0014(11) -0.0041(11)
C29 0.0235(13) 0.0204(13) 0.0257(14) 0.0044(11) 0.0105(11) 0.0007(10)
C2 0.0204(13) 0.0247(13) 0.0207(13) 0.0037(11) 0.0066(11) 0.0031(10)
C3 0.0192(13) 0.0343(16) 0.0235(14) 0.0033(12) 0.0101(11) 0.0034(11)
C17 0.0230(13) 0.0217(13) 0.0174(12) 0.0024(10) 0.0009(10) -0.0041(10)
C14 0.0240(13) 0.0237(14) 0.0225(14) 0.0032(11) 0.0053(11) 0.0048(11)
C42 0.0292(14) 0.0230(13) 0.0155(12) 0.0023(10) -0.0013(11) 0.0042(11)
C5 0.0185(12) 0.0309(15) 0.0224(14) 0.0058(11) 0.0055(11) -0.0018(11)
C28 0.0240(14) 0.0334(16) 0.0231(14) 0.0101(12) 0.0103(11) 0.0033(12)
C37 0.0257(14) 0.0245(14) 0.0162(12) -0.0008(10) 0.0055(11) -0.0013(11)
C34 0.0183(12) 0.0300(15) 0.0255(14) 0.0005(12) 0.0092(11) 0.0032(11)
C43 0.0239(14) 0.0318(15) 0.0199(14) -0.0012(12) -0.0041(11) 0.0025(12)
C26 0.0213(13) 0.0313(15) 0.0143(12) -0.0005(11) 0.0067(10) 0.0004(11)
C16 0.0375(16) 0.0175(13) 0.0236(14) 0.0031(11) 0.0015(12) -0.0044(12)
C8 0.0177(12) 0.0235(13) 0.0231(13) 0.0055(11) 0.0052(10) 0.0013(10)
C38 0.0315(15) 0.0226(13) 0.0170(13) -0.0036(10) 0.0008(11) -0.0011(11)
C33 0.0197(13) 0.0256(14) 0.0257(14) 0.0015(11) 0.0084(11) -0.0018(11)
C15 0.0363(16) 0.0189(13) 0.0258(15) 0.0029(11) 0.0056(13) 0.0068(12)
C4 0.0208(13) 0.0329(16) 0.0259(14) 0.0053(12) 0.0101(11) -0.0016(11)
C20 0.0297(15) 0.0339(16) 0.0204(14) -0.0024(12) 0.0011(12) -0.0110(13)
C21 0.0379(17) 0.0216(14) 0.0363(17) -0.0061(13) 0.0136(14) -0.0032(13)
C23 0.0407(18) 0.0317(17) 0.0371(18) 0.0171(14) 0.0050(15) -0.0056(14)
C24 0.053(2) 0.0418(19) 0.0165(14) 0.0089(13) 0.0069(14) -0.0058(16)
C101 0.096(17) 0.053(18) 0.058(15) 0.013(13) 0.039(11) 0.042(14)
C102 0.090(9) 0.056(7) 0.058(7) 0.010(5) 0.043(6) -0.003(6)
C103 0.072(13) 0.048(8) 0.108(14) 0.035(8) -0.011(9) -0.033(8)
C104 0.061(6) 0.053(5) 0.052(6) 0.017(4) 0.027(5) 0.007(4)
C201 0.029(9) 0.052(15) 0.102(14) -0.028(12) 0.020(9) -0.027(10)
C202 0.056(5) 0.082(8) 0.067(6) 0.023(5) 0.038(5) 0.040(5)
C203 0.058(9) 0.072(11) 0.052(7) 0.029(7) 0.021(7) 0.022(8)
C204 0.115(9) 0.060(6) 0.108(8) 0.037(5) 0.072(7) 0.023(6)
C45 0.092(12) 0.059(9) 0.039(9) 0.015(6) 0.018(7) 0.037(8)
C45B 0.053(6) 0.041(5) 0.22(4) 0.010(10) -0.007(11) 0.012(4)
C46 0.053(3) 0.041(2) 0.085(3) 0.016(2) 0.017(2) 0.0122(19)
C47 0.0326(18) 0.044(2) 0.059(2) -0.0031(18) 0.0137(17) -0.0040(16)
C48 0.0360(18) 0.0373(18) 0.0361(18) 0.0002(14) 0.0122(15) -0.0090(14)
C49 0.0395(19) 0.0365(19) 0.049(2) -0.0015(16) 0.0046(17) -0.0027(15)
C50 0.0333(18) 0.0352(19) 0.073(3) -0.0017(18) 0.0169(19) -0.0054(15)
C51 0.052(2) 0.0288(18) 0.089(3) 0.000(2) 0.028(2) -0.0073(17)
C301 0.058(5) 0.035(4) 0.047(4) 0.012(3) 0.018(4) 0.013(3)
C302 0.053(2) 0.0362(19) 0.055(2) 0.0125(18) 0.021(2) 0.0023(17)
C303 0.046(2) 0.050(2) 0.046(2) 0.0119(18) 0.0010(18) -0.0036(18)
C304 0.0359(19) 0.041(2) 0.056(2) 0.0210(18) 0.0023(17) 0.0005(16)

loop_
_atom_type_symbol
_atom_type_description
_atom_type_scat_dispersion_real
_atom_type_scat_dispersion_imag
_atom_type_scat_source
C C 0.0033 0.0016 'International Tables Vol C Tables 4.2.6.8 and 6.1.1.4'
H H 0.0000 0.0000 'International Tables Vol C Tables 4.2.6.8 and 6.1.1.4'
N N 0.0061 0.0033 'International Tables Vol C Tables 4.2.6.8 and 6.1.1.4'
Si Si 0.0817 0.0704 'International Tables Vol C Tables 4.2.6.8 and 6.1.1.4'
P P 0.1023 0.0942 'International Tables Vol C Tables 4.2.6.8 and 6.1.1.4'
S S 0.1246 0.1234 'International Tables Vol C Tables 4.2.6.8 and 6.1.1.4'
Fe Fe 0.3463 0.8444 'International Tables Vol C Tables 4.2.6.8 and 6.1.1.4'

loop_
_geom_angle_atom_site_label_1
_geom_angle_atom_site_label_2
_geom_angle_atom_site_label_3
_geom_angle
_geom_angle_site_symmetry_1
_geom_angle_site_symmetry_3
N1 Fe P 94.35(7) . .
N1 Fe Si 177.79(7) . .
P Fe Si 83.46(3) . .
N1 Fe S2 96.58(7) . .
P Fe S2 151.56(3) . .
Si Fe S2 85.51(3) . .
N1 Fe S1 93.01(7) . .
P Fe S1 102.46(3) . .
Si Fe S1 87.19(3) . .
S2 Fe S1 103.08(3) . .
C18 S2 C35 100.81(11) . .
C18 S2 Fe 109.59(9) . .
C35 S2 Fe 111.83(8) . .
C12 S1 C25 103.46(11) . .
C12 S1 Fe 108.62(9) . .
C25 S1 Fe 117.47(8) . .
C6 P C19 102.35(12) . .
C6 P C22 104.62(12) . .
C19 P C22 101.29(13) . .
C6 P Fe 112.31(9) . .
C19 P Fe 123.17(9) . .
C22 P Fe 111.11(9) . .
C13 Si C1 117.00(12) . .
C13 Si C7 103.25(11) . .
C1 Si C7 105.60(11) . .
C13 Si Fe 110.95(8) . .
C1 Si Fe 111.03(9) . .
C7 Si Fe 108.25(9) . .
N2 N1 Fe 177.6(2) . .
C25 C31 C32 109.2(2) . .
C30 C25 C26 109.4(2) . .
C30 C25 C31 110.5(2) . .
C26 C25 C31 109.2(2) . .
C30 C25 S1 112.33(17) . .
C26 C25 S1 109.91(18) . .
C31 C25 S1 105.43(16) . .
C25 C30 C29 108.8(2) . .
C1 C6 C5 120.3(2) . .
C1 C6 P 116.04(19) . .
C5 C6 P 123.6(2) . .
C18 C13 C14 117.3(2) . .
C18 C13 Si 114.27(19) . .
C14 C13 Si 127.2(2) . .
C8 C7 C12 117.8(2) . .
C8 C7 Si 125.1(2) . .
C12 C7 Si 117.03(19) . .
C34 C32 C33 109.9(2) . .
C34 C32 C31 109.5(2) . .
C33 C32 C31 108.7(2) . .
C28 C27 C34 109.9(2) . .
C28 C27 C26 109.7(2) . .
C34 C27 C26 109.2(2) . .
C36 C35 C41 110.5(2) . .
C36 C35 C40 109.0(2) . .
C41 C35 C40 109.1(2) . .
C36 C35 S2 112.80(17) . .
C41 C35 S2 106.43(17) . .
C40 C35 S2 108.91(17) . .
C35 C36 C37 108.9(2) . .
C13 C18 C17 121.8(2) . .
C13 C18 S2 118.43(19) . .
C17 C18 S2 119.7(2) . .
C2 C1 C6 118.9(2) . .
C2 C1 Si 128.9(2) . .
C6 C1 Si 112.01(19) . .
C11 C12 C7 121.0(2) . .
C11 C12 S1 120.8(2) . .
C7 C12 S1 118.03(19) . .
C42 C44 C37 109.7(2) . .
C39 C40 C35 109.5(2) . .
C35 C41 C42 109.6(2) . .
C8 C9 C10 119.6(2) . .
C20 C19 C21 110.8(2) . .
C20 C19 P 113.1(2) . .
C21 C19 P 109.73(19) . .
C23 C22 C24 108.1(3) . .
C23 C22 P 118.5(2) . .
C24 C22 P 112.1(2) . .
C11 C10 C9 120.0(3) . .
C10 C11 C12 119.9(3) . .
C40 C39 C43 109.7(2) . .
C40 C39 C38 109.3(2) . .
C43 C39 C38 109.4(2) . .
C28 C29 C33 109.1(2) . .
C28 C29 C30 109.4(2) . .
C33 C29 C30 109.7(2) . .
C1 C2 C3 120.7(3) . .
C4 C3 C2 119.9(3) . .
C16 C17 C18 119.2(3) . .
C15 C14 C13 121.3(3) . .
C44 C42 C43 109.9(2) . .
C44 C42 C41 109.2(2) . .
C43 C42 C41 109.2(2) . .
C4 C5 C6 119.7(3) . .
C27 C28 C29 109.6(2) . .
C38 C37 C44 109.1(2) . .
C38 C37 C36 109.6(2) . .
C44 C37 C36 109.9(2) . .
C32 C34 C27 109.4(2) . .
C39 C43 C42 109.1(2) . .
C25 C26 C27 109.0(2) . .
C15 C16 C17 120.1(3) . .
C9 C8 C7 121.6(3) . .
C37 C38 C39 109.6(2) . .
C32 C33 C29 110.2(2) . .
C16 C15 C14 120.2(3) . .
C3 C4 C5 120.4(3) . .
C104 C102 C101 132.4(18) . .
C104 C102 C103 116.7(16) . 2_765
C101 C102 C103 111(2) . 2_765
C104 C103 C102 115.8(18) 1_565 2_765
C102 C104 C103 119.6(14) . 1_545
C204 C202 C201 129.1(17) . .
C204 C202 C203 121.9(14) . 2_765
C201 C202 C203 107.4(15) . 2_765
C202 C203 C204 117.0(14) 2_765 1_565
C202 C204 C203 117.3(11) . 1_545
C45 C46 C47 117.4(10) . .
C45 C46 C51 118.6(12) . .
C47 C46 C51 109.6(4) . .
C45 C46 C45B 28.1(15) . .
C47 C46 C45B 104.5(14) . .
C51 C46 C45B 105.2(9) . .
C48 C47 C46 113.2(3) . .
C49 C48 C47 110.8(3) . .
C50 C49 C48 112.4(3) . .
C49 C50 C51 111.3(3) . .
C50 C51 C46 111.5(3) . .
C301 C302 C304 109.7(5) 1_645 .
C301 C302 C303 110.9(4) 1_645 .
C304 C302 C303 110.9(3) . .
C304 C303 C302 110.8(3) 2_756 .
C302 C304 C303 111.9(3) . 2_756

loop_
_geom_bond_atom_site_label_1
_geom_bond_atom_site_label_2
_geom_bond_distance
_geom_bond_site_symmetry_2
Fe N1 1.828(2) .
Fe P 2.1850(7) .
Fe Si 2.2157(8) .
Fe S2 2.2888(7) .
Fe S1 2.3002(7) .
S2 C18 1.807(3) .
S2 C35 1.886(3) .
S1 C12 1.805(3) .
S1 C25 1.876(3) .
P C6 1.844(3) .
P C19 1.859(3) .
P C22 1.881(3) .
Si C13 1.887(3) .
Si C1 1.888(3) .
Si C7 1.900(3) .
N1 N2 1.116(3) .
C31 C25 1.540(3) .
C31 C32 1.540(4) .
C25 C30 1.535(4) .
C25 C26 1.540(4) .
C30 C29 1.539(4) .
C6 C1 1.403(4) .
C6 C5 1.406(4) .
C13 C18 1.398(4) .
C13 C14 1.406(4) .
C7 C8 1.397(4) .
C7 C12 1.401(4) .
C32 C34 1.528(4) .
C32 C33 1.529(4) .
C27 C28 1.528(4) .
C27 C34 1.536(4) .
C27 C26 1.543(4) .
C35 C36 1.530(4) .
C35 C41 1.532(4) .
C35 C40 1.539(4) .
C36 C37 1.540(4) .
C18 C17 1.400(4) .
C1 C2 1.400(4) .
C12 C11 1.401(4) .
C44 C42 1.529(4) .
C44 C37 1.534(4) .
C40 C39 1.533(4) .
C41 C42 1.537(4) .
C9 C8 1.392(4) .
C9 C10 1.394(4) .
C19 C20 1.526(4) .
C19 C21 1.535(4) .
C22 C23 1.521(4) .
C22 C24 1.524(4) .
C10 C11 1.386(4) .
C39 C43 1.536(4) .
C39 C38 1.537(4) .
C29 C28 1.533(4) .
C29 C33 1.535(4) .
C2 C3 1.400(4) .
C3 C4 1.386(4) .
C17 C16 1.389(4) .
C14 C15 1.387(4) .
C42 C43 1.537(4) .
C5 C4 1.395(4) .
C37 C38 1.530(4) .
C16 C15 1.386(4) .
C101 C102 1.339(18) .
C102 C104 1.269(12) .
C102 C103 1.66(3) 2_765
C103 C104 1.45(3) 1_565
C103 C102 1.66(3) 2_765
C104 C103 1.45(3) 1_545
C201 C202 1.334(17) .
C202 C204 1.287(11) .
C202 C203 1.45(2) 2_765
C203 C202 1.45(2) 2_765
C203 C204 1.70(3) 1_565
C204 C203 1.70(3) 1_545
C45 C46 1.500(17) .
C45B C46 1.64(3) .
C46 C47 1.513(5) .
C46 C51 1.539(6) .
C47 C48 1.505(5) .
C48 C49 1.502(5) .
C49 C50 1.487(5) .
C50 C51 1.522(5) .
C301 C302 1.406(8) 1_465
C302 C301 1.406(8) 1_645
C302 C304 1.512(6) .
C302 C303 1.528(5) .
C303 C304 1.516(6) 2_756
C304 C303 1.516(6) 2_756
